data_4350115
loop_
_publ_author_name
'Cheruzel, Lionel E.'
'Cecil, Matthew R.'
'Edison, Sara E.'
'Mashuta, Mark S.'
'Baldwin, Michael J.'
'Buchanan, Robert M.'

_publ_section_title
;
 Structural and spectroscopic characterization of copper(II) complexes of
 a new bisamide functionalized imidazole tripod and evidence for the
 formation of a mononuclear end-on Cu-OOH species.
;
_journal_issue 8
_journal_name_full 'Inorganic chemistry'
_journal_page_first 3191
_journal_page_last 3202
_journal_paper_doi 10.1021/ic051280s
_journal_volume 45
_journal_year 2006
_chemical_formula_moiety 'C25 H40 N9 Cu O3, Cl O4'
_chemical_formula_sum 'C25 H40 Cl Cu N9 O7'
_chemical_formula_weight 677.66
_chemical_name_common '[Cu(L2)OH]ClO4'
_space_group_IT_number 14
_space_group_name_Hall '-P 2yn'
_space_group_name_H-M_alt 'P 1 21/n 1'
_symmetry_cell_setting monoclinic
_symmetry_space_group_name_Hall '-P 2yn'
_symmetry_space_group_name_H-M 'P 1 21/n 1'
_atom_sites_solution_hydrogens geom
_atom_sites_solution_primary direct
_atom_sites_solution_secondary difmap
_audit_creation_method SHELXL-97
_cell_angle_alpha 90.00
_cell_angle_beta 93.766(8)
_cell_angle_gamma 90.00
_cell_formula_units_Z 8
_cell_length_a 21.653(10)
_cell_length_b 10.260(5)
_cell_length_c 31.194(15)
_cell_measurement_reflns_used 12328
_cell_measurement_temperature 100(2)
_cell_measurement_theta_max 25.18
_cell_measurement_theta_min 1.89
_cell_volume 6915(6)
_computing_cell_refinement 'SAINT 6.36 (Bruker, 2001)'
_computing_data_collection 'SMART 5.625 (Bruker, 2001)'
_computing_data_reduction 'SAINT 6.36 (Bruker, 2001)'
_computing_molecular_graphics 'SHELXTL 6.12 (Bruker, 2001)'
_computing_publication_material 'SHELXTL 6.12 (Bruker, 2001)'
_computing_structure_refinement 'SHELXL-99 (Sheldrick, 1999)'
_computing_structure_solution 'SHELXS-90 (Sheldrick, 1990)'
_diffrn_ambient_temperature 100(2)
_diffrn_measured_fraction_theta_full 0.991
_diffrn_measured_fraction_theta_max 0.991
_diffrn_measurement_device_type 'Bruker SMART APEX'
_diffrn_measurement_method \w-scans
_diffrn_radiation_monochromator graphite
_diffrn_radiation_source 'fine-focus sealed tube'
_diffrn_radiation_type MoK\a
_diffrn_radiation_wavelength 0.71073
_diffrn_reflns_av_R_equivalents 0.1149
_diffrn_reflns_av_sigmaI/netI 0.1787
_diffrn_reflns_limit_h_max 25
_diffrn_reflns_limit_h_min -25
_diffrn_reflns_limit_k_max 12
_diffrn_reflns_limit_k_min -12
_diffrn_reflns_limit_l_max 37
_diffrn_reflns_limit_l_min -37
_diffrn_reflns_number 49657
_diffrn_reflns_theta_full 25.18
_diffrn_reflns_theta_max 25.18
_diffrn_reflns_theta_min 1.89
_diffrn_standards_decay_% <0.1
_diffrn_standards_interval_count 0
_diffrn_standards_interval_time 0
_diffrn_standards_number 0
_exptl_absorpt_coefficient_mu 0.760
_exptl_absorpt_correction_T_max 0.92
_exptl_absorpt_correction_T_min 0.81
_exptl_absorpt_correction_type multi-scan
_exptl_absorpt_process_details
;
  Sheldrick, G. M.; SADABS (1996).

;
_exptl_crystal_colour green
_exptl_crystal_density_diffrn 1.303
_exptl_crystal_density_method 'not measured'
_exptl_crystal_description plate
_exptl_crystal_F_000 2818
_exptl_crystal_size_max 0.32
_exptl_crystal_size_mid 0.25
_exptl_crystal_size_min 0.11
_refine_diff_density_max 0.599
_refine_diff_density_min -0.615
_refine_diff_density_rms 0.089
_refine_ls_extinction_method none
_refine_ls_goodness_of_fit_ref 1.053
_refine_ls_hydrogen_treatment constr
_refine_ls_matrix_type full
_refine_ls_number_parameters 758
_refine_ls_number_reflns 12328
_refine_ls_number_restraints 0
_refine_ls_restrained_S_all 1.053
_refine_ls_R_factor_all 0.1944
_refine_ls_R_factor_gt 0.0858
_refine_ls_shift/su_max 0.050
_refine_ls_shift/su_mean 0.005
_refine_ls_structure_factor_coef Fsqd
_refine_ls_weighting_details 'calc w=1/[\s^2^(Fo^2^)+(0.0283P)^2^+20.0000P] where P=(Fo^2^+2Fc^2^)/3'
_refine_ls_weighting_scheme calc
_refine_ls_wR_factor_gt 0.1654
_refine_ls_wR_factor_ref 0.1806
_reflns_number_gt 4542
_reflns_number_total 12328
_reflns_threshold_expression >2sigma(I)
_cod_data_source_file ic051280ssi20050729_115254.cif
_cod_data_source_block 4
_cod_depositor_comments
;
The following automatic conversions were performed:

data item '_symmetry_cell_setting' value 'Monoclinic' was changed to
'monoclinic' in accordance with the
/home/saulius/struct/COD-crude-data/automatic-downloads/DataCite-retrospective/ACS/depositions/lib/dictionaries/cif_core.dic
dictionary named 'cif_core.dic' version 2.4.2 last updated on
2011-04-26.

Automatic conversion script
Id: cif_fix_values 6909 2019-04-08 15:41:33Z antanas 

2020-05-08
Z value and formula fixed to values more according to usual
chemical conventions.                 miguel
;
_cod_original_formula_sum 'C50 H80 Cl2 Cu2 N18 O14'
_cod_original_formula_weight 1355.32
_cod_original_formula_moiety 'C50 H80 N18 Cu2 O6, Cl2 O8'
_cod_original_formula_units_Z 4
_cod_original_sg_symbol_H-M P21/n
_cod_database_code 4350115

loop_
_symmetry_equiv_pos_as_xyz
'x, y, z'
'-x+1/2, y+1/2, -z+1/2'
'-x, -y, -z'
'x-1/2, -y-1/2, z-1/2'

loop_
_atom_site_label
_atom_site_type_symbol
_atom_site_fract_x
_atom_site_fract_y
_atom_site_fract_z
_atom_site_U_iso_or_equiv
_atom_site_adp_type
_atom_site_occupancy
_atom_site_symmetry_multiplicity
_atom_site_calc_flag
_atom_site_refinement_flags
Cu1 Cu 1.00385(4) 0.55161(9) 0.38378(3) 0.0504(3) Uani 1 1 d .
N1 N 1.0919(3) 0.4549(6) 0.40160(19) 0.0502(17) Uani 1 1 d .
N2 N 0.9814(3) 0.4581(6) 0.43647(18) 0.0476(16) Uani 1 1 d .
N3 N 1.0030(3) 0.3043(6) 0.48460(18) 0.0468(16) Uani 1 1 d .
N4 N 1.0591(3) 0.7090(6) 0.39631(19) 0.0468(16) Uani 1 1 d .
N5 N 1.1487(3) 0.7908(7) 0.42085(19) 0.0558(18) Uani 1 1 d .
N6 N 1.0165(3) 0.4602(6) 0.3289(2) 0.0486(16) Uani 1 1 d .
N7 N 1.0687(3) 0.3186(6) 0.2929(3) 0.0537(18) Uani 1 1 d .
N8 N 0.8758(3) 0.4921(6) 0.44039(19) 0.0522(17) Uani 1 1 d .
H8N H 0.8798 0.5498 0.4199 0.063 Uiso 1 1 calc R
N9 N 0.9926(3) 0.8875(6) 0.39135(19) 0.0567(18) Uani 1 1 d .
H9N H 0.9634 0.8326 0.3822 0.068 Uiso 1 1 calc R
C1 C 1.0920(3) 0.4036(8) 0.4460(3) 0.065(2) Uani 1 1 d .
H1A H 1.1122 0.4664 0.4665 0.077 Uiso 1 1 calc R
H1B H 1.1148 0.3201 0.4483 0.077 Uiso 1 1 calc R
C2 C 1.0252(4) 0.3835(8) 0.4558(3) 0.049(2) Uani 1 1 d .
C3 C 0.9278(4) 0.4250(8) 0.4554(2) 0.046(2) Uani 1 1 d .
C4 C 0.9410(4) 0.3303(7) 0.4858(2) 0.048(2) Uani 1 1 d .
H4 H 0.9129 0.2909 0.5040 0.058 Uiso 1 1 calc R
C5 C 1.0387(3) 0.2104(7) 0.5117(2) 0.061(2) Uani 1 1 d .
H5A H 1.0756 0.1837 0.4973 0.091 Uiso 1 1 calc R
H5B H 1.0131 0.1338 0.5166 0.091 Uiso 1 1 calc R
H5C H 1.0514 0.2510 0.5393 0.091 Uiso 1 1 calc R
C6 C 1.1423(3) 0.5491(8) 0.3994(3) 0.062(2) Uani 1 1 d .
H6A H 1.1595 0.5451 0.3708 0.075 Uiso 1 1 calc R
H6B H 1.1758 0.5283 0.4214 0.075 Uiso 1 1 calc R
C7 C 1.1176(4) 0.6818(8) 0.4070(2) 0.046(2) Uani 1 1 d .
C8 C 1.0517(4) 0.8386(8) 0.4028(2) 0.046(2) Uani 1 1 d .
C9 C 1.1057(4) 0.8904(7) 0.4190(2) 0.052(2) Uani 1 1 d .
H9 H 1.1127 0.9783 0.4275 0.063 Uiso 1 1 calc R
C10 C 1.2140(3) 0.7952(8) 0.4359(3) 0.067(2) Uani 1 1 d .
H10A H 1.2214 0.7348 0.4601 0.100 Uiso 1 1 calc R
H10B H 1.2249 0.8839 0.4454 0.100 Uiso 1 1 calc R
H10C H 1.2395 0.7699 0.4125 0.100 Uiso 1 1 calc R
C11 C 1.0987(4) 0.3459(8) 0.3713(3) 0.066(2) Uani 1 1 d .
H11A H 1.0830 0.2644 0.3836 0.079 Uiso 1 1 calc R
H11B H 1.1429 0.3334 0.3661 0.079 Uiso 1 1 calc R
C12 C 1.0627(4) 0.3775(7) 0.3301(3) 0.044(2) Uani 1 1 d .
C13 C 0.9923(4) 0.4559(9) 0.2871(3) 0.075(3) Uani 1 1 d .
H13 H 0.9580 0.5051 0.2756 0.090 Uiso 1 1 calc R
C14 C 1.0247(5) 0.3718(10) 0.2653(3) 0.085(3) Uani 1 1 d .
H14 H 1.0182 0.3523 0.2356 0.102 Uiso 1 1 calc R
C15 C 1.1162(4) 0.2259(8) 0.2813(3) 0.068(3) Uani 1 1 d .
H15A H 1.1548 0.2726 0.2774 0.103 Uiso 1 1 calc R
H15B H 1.1024 0.1815 0.2546 0.103 Uiso 1 1 calc R
H15C H 1.1230 0.1614 0.3043 0.103 Uiso 1 1 calc R
C16 C 0.8187(4) 0.4753(9) 0.4549(3) 0.063(2) Uani 1 1 d .
C17 C 0.7661(4) 0.5530(11) 0.4319(3) 0.075(3) Uani 1 1 d .
C18 C 0.7097(4) 0.5479(10) 0.4584(3) 0.091(3) Uani 1 1 d .
H18A H 0.7193 0.5906 0.4861 0.136 Uiso 1 1 calc R
H18B H 0.6984 0.4568 0.4631 0.136 Uiso 1 1 calc R
H18C H 0.6751 0.5929 0.4429 0.136 Uiso 1 1 calc R
C19 C 0.7533(4) 0.4813(10) 0.3886(3) 0.102(4) Uani 1 1 d .
H19A H 0.7198 0.5257 0.3717 0.153 Uiso 1 1 calc R
H19B H 0.7411 0.3912 0.3940 0.153 Uiso 1 1 calc R
H19C H 0.7908 0.4817 0.3727 0.153 Uiso 1 1 calc R
C20 C 0.7830(4) 0.6943(9) 0.4242(3) 0.088(3) Uani 1 1 d .
H20A H 0.7474 0.7396 0.4100 0.132 Uiso 1 1 calc R
H20B H 0.8180 0.6981 0.4059 0.132 Uiso 1 1 calc R
H20C H 0.7944 0.7365 0.4518 0.132 Uiso 1 1 calc R
C21 C 0.9778(4) 1.0212(9) 0.3938(3) 0.065(2) Uani 1 1 d .
C22 C 0.9108(4) 1.0557(8) 0.3802(3) 0.067(2) Uani 1 1 d .
C23 C 0.8815(4) 0.9710(9) 0.3463(3) 0.121(4) Uani 1 1 d .
H23A H 0.9088 0.9640 0.3225 0.181 Uiso 1 1 calc R
H23B H 0.8418 1.0089 0.3357 0.181 Uiso 1 1 calc R
H23C H 0.8745 0.8842 0.3581 0.181 Uiso 1 1 calc R
C24 C 0.8757(4) 1.0464(9) 0.4217(3) 0.106(4) Uani 1 1 d .
H24A H 0.8329 1.0756 0.4157 0.159 Uiso 1 1 calc R
H24B H 0.8961 1.1018 0.4439 0.159 Uiso 1 1 calc R
H24C H 0.8758 0.9558 0.4317 0.159 Uiso 1 1 calc R
C25 C 0.9116(4) 1.1999(8) 0.3664(3) 0.089(3) Uani 1 1 d .
H25A H 0.9349 1.2086 0.3406 0.133 Uiso 1 1 calc R
H25B H 0.9315 1.2524 0.3896 0.133 Uiso 1 1 calc R
H25C H 0.8691 1.2302 0.3601 0.133 Uiso 1 1 calc R
O1 O 0.8130(2) 0.3981(6) 0.48535(19) 0.0795(19) Uani 1 1 d .
O2 O 1.0176(3) 1.0972(6) 0.4066(2) 0.0828(19) Uani 1 1 d .
O3 O 0.9272(2) 0.6455(4) 0.37490(15) 0.0549(15) Uani 1 1 d .
H3O H 0.9118 0.6377 0.3502 0.082 Uiso 1 1 calc R
Cu2 Cu 0.03316(5) 0.66765(11) 0.14846(4) 0.0736(4) Uani 1 1 d .
N10 N 0.1216(3) 0.7561(7) 0.1673(2) 0.0602(19) Uani 1 1 d .
N11 N 0.0869(3) 0.5070(8) 0.1537(2) 0.064(2) Uani 1 1 d .
N12 N 0.1802(3) 0.4237(7) 0.1672(2) 0.0601(19) Uani 1 1 d .
N13 N 0.0155(4) 0.7362(6) 0.2065(2) 0.0596(19) Uani 1 1 d .
N14 N 0.0508(4) 0.8192(7) 0.2683(3) 0.065(2) Uani 1 1 d .
N15 N 0.0470(4) 0.7781(7) 0.0973(2) 0.0838(13) Uani 1 1 d .
N16 N 0.0983(4) 0.9359(8) 0.0679(2) 0.0838(13) Uani 1 1 d .
N17 N 0.0234(3) 0.3197(7) 0.1531(2) 0.070(2) Uani 1 1 d .
H17N H -0.0070 0.3706 0.1431 0.084 Uiso 1 1 calc R
N18 N -0.0835(5) 0.6962(9) 0.2183(3) 0.110(3) Uani 1 1 d .
H18N H -0.0871 0.6763 0.1908 0.132 Uiso 1 1 calc R
C26 C 0.1699(4) 0.6639(9) 0.1540(3) 0.066(3) Uani 1 1 d .
H26A H 0.1789 0.6800 0.1238 0.080 Uiso 1 1 calc R
H26B H 0.2087 0.6761 0.1723 0.080 Uiso 1 1 calc R
C27 C 0.1463(5) 0.5292(8) 0.1589(3) 0.058(2) Uani 1 1 d .
C28 C 0.0831(4) 0.3738(10) 0.1581(3) 0.063(3) Uani 1 1 d .
C29 C 0.1389(4) 0.3200(9) 0.1671(2) 0.062(2) Uani 1 1 d .
H29 H 0.1481 0.2306 0.1723 0.075 Uiso 1 1 calc R
C30 C 0.2481(3) 0.4119(8) 0.1770(2) 0.067(2) Uani 1 1 d .
H30A H 0.2698 0.4390 0.1520 0.100 Uiso 1 1 calc R
H30B H 0.2585 0.3211 0.1841 0.100 Uiso 1 1 calc R
H30C H 0.2607 0.4678 0.2016 0.100 Uiso 1 1 calc R
C31 C 0.1267(4) 0.7743(9) 0.2138(3) 0.072(3) Uani 1 1 d .
H31A H 0.1489 0.8564 0.2211 0.087 Uiso 1 1 calc R
H31B H 0.1504 0.7013 0.2276 0.087 Uiso 1 1 calc R
C32 C 0.0641(4) 0.7790(8) 0.2299(3) 0.060(2) Uani 1 1 d .
C33 C -0.0292(4) 0.7463(10) 0.2329(4) 0.079(3) Uani 1 1 d .
C34 C -0.0103(5) 0.7959(9) 0.2716(3) 0.081(3) Uani 1 1 d .
H34 H -0.0343 0.8110 0.2955 0.097 Uiso 1 1 calc R
C35 C 0.0928(4) 0.8693(8) 0.3025(3) 0.074(3) Uani 1 1 d .
H35A H 0.1134 0.7965 0.3179 0.111 Uiso 1 1 calc R
H35B H 0.0695 0.9205 0.3224 0.111 Uiso 1 1 calc R
H35C H 0.1239 0.9249 0.2902 0.111 Uiso 1 1 calc R
C36 C 0.1241(4) 0.8804(9) 0.1447(3) 0.071(3) Uani 1 1 d .
H36A H 0.1046 0.9494 0.1613 0.085 Uiso 1 1 calc R
H36B H 0.1678 0.9052 0.1414 0.085 Uiso 1 1 calc R
C37 C 0.0916(5) 0.8666(10) 0.1029(3) 0.0838(13) Uani 1 1 d .
C38 C 0.0191(4) 0.7828(9) 0.0545(3) 0.0838(13) Uani 1 1 d .
H38 H -0.0141 0.7335 0.0413 0.101 Uiso 1 1 calc R
C39 C 0.0562(4) 0.8852(9) 0.0375(3) 0.0838(13) Uani 1 1 d .
H39 H 0.0520 0.9142 0.0086 0.101 Uiso 1 1 calc R
C40 C 0.1419(4) 1.0438(9) 0.0621(3) 0.101(3) Uani 1 1 d .
H40A H 0.1346 1.1134 0.0827 0.151 Uiso 1 1 calc R
H40B H 0.1357 1.0780 0.0328 0.151 Uiso 1 1 calc R
H40C H 0.1845 1.0119 0.0669 0.151 Uiso 1 1 calc R
C41 C 0.0093(4) 0.1937(10) 0.1626(3) 0.081(3) Uani 1 1 d .
C42 C -0.0570(5) 0.1459(11) 0.1558(5) 0.127(5) Uani 1 1 d .
C43 C -0.0574(4) 0.0309(12) 0.1294(5) 0.182(7) Uani 1 1 d .
H43A H -0.0977 -0.0124 0.1300 0.274 Uiso 1 1 calc R
H43B H -0.0247 -0.0286 0.1405 0.274 Uiso 1 1 calc R
H43C H -0.0501 0.0555 0.0998 0.274 Uiso 1 1 calc R
C44 C -0.0985(4) 0.2526(11) 0.1374(5) 0.181(7) Uani 1 1 d .
H44A H -0.0989 0.2509 0.1060 0.271 Uiso 1 1 calc R
H44B H -0.0831 0.3372 0.1480 0.271 Uiso 1 1 calc R
H44C H -0.1407 0.2392 0.1463 0.271 Uiso 1 1 calc R
C45 C -0.0790(7) 0.1055(19) 0.2012(6) 0.080(6) Uani 1 1 d P
H45A H -0.1230 0.0822 0.1985 0.120 Uiso 1 1 calc PR
H45B H -0.0729 0.1787 0.2212 0.120 Uiso 1 1 calc PR
H45C H -0.0548 0.0304 0.2122 0.120 Uiso 1 1 calc PR
C46 C -0.1352(7) 0.6719(12) 0.2414(4) 0.118(4) Uani 1 1 d .
C47 C -0.1946(6) 0.6227(14) 0.2185(8) 0.233(11) Uani 1 1 d .
C48 C -0.1878(7) 0.4902(17) 0.2137(6) 0.254(6) Uani 1 1 d .
H48A H -0.2072 0.4631 0.1859 0.381 Uiso 1 1 calc R
H48B H -0.2077 0.4449 0.2368 0.381 Uiso 1 1 calc R
H48C H -0.1437 0.4682 0.2151 0.381 Uiso 1 1 calc R
C49 C -0.2231(7) 0.7168(16) 0.1946(6) 0.254(6) Uani 1 1 d .
H49A H -0.1982 0.7386 0.1705 0.381 Uiso 1 1 calc R
H49B H -0.2279 0.7945 0.2124 0.381 Uiso 1 1 calc R
H49C H -0.2639 0.6860 0.1836 0.381 Uiso 1 1 calc R
C50 C -0.2456(8) 0.6083(16) 0.2553(7) 0.254(6) Uani 1 1 d .
H50A H -0.2664 0.6921 0.2588 0.381 Uiso 1 1 calc R
H50B H -0.2244 0.5824 0.2827 0.381 Uiso 1 1 calc R
H50C H -0.2763 0.5420 0.2462 0.381 Uiso 1 1 calc R
O4 O 0.0510(3) 0.1201(6) 0.1773(2) 0.087(2) Uani 1 1 d .
O5 O -0.1300(3) 0.7014(7) 0.2822(3) 0.114(2) Uani 1 1 d .
O6 O -0.0447(3) 0.5765(8) 0.1343(3) 0.135(3) Uani 1 1 d .
H6O H -0.0685 0.6247 0.1190 0.152 Uiso 1 1 calc R
Cl1 Cl 0.23294(11) 0.1816(2) 0.43934(9) 0.0738(7) Uani 1 1 d .
O7 O 0.1894(3) 0.1525(6) 0.47008(19) 0.091(2) Uani 1 1 d .
O8 O 0.2122(3) 0.1172(6) 0.3996(2) 0.101(2) Uani 1 1 d .
O9 O 0.2346(3) 0.3171(6) 0.4299(2) 0.092(2) Uani 1 1 d .
O10 O 0.2930(3) 0.1372(8) 0.4529(3) 0.144(3) Uani 1 1 d .
Cl2 Cl 0.23241(10) 0.5405(2) 0.29624(7) 0.0605(6) Uani 1 1 d .
O11 O 0.2406(3) 0.4034(6) 0.2977(2) 0.103(2) Uani 1 1 d .
O12 O 0.1695(3) 0.5717(6) 0.29089(19) 0.093(2) Uani 1 1 d .
O13 O 0.2675(3) 0.6000(7) 0.26620(19) 0.111(3) Uani 1 1 d .
O14 O 0.2542(3) 0.5916(6) 0.33835(18) 0.0794(18) Uani 1 1 d .

loop_
_atom_site_aniso_label
_atom_site_aniso_U_11
_atom_site_aniso_U_22
_atom_site_aniso_U_33
_atom_site_aniso_U_23
_atom_site_aniso_U_13
_atom_site_aniso_U_12
Cu1 0.0513(6) 0.0455(6) 0.0545(6) 0.0066(5) 0.0055(5) 0.0061(5)
N1 0.056(4) 0.040(4) 0.057(5) 0.002(4) 0.024(3) 0.009(4)
N2 0.044(4) 0.044(4) 0.054(4) 0.002(3) -0.001(3) 0.010(4)
N3 0.056(5) 0.045(4) 0.040(4) 0.007(3) 0.012(3) 0.006(4)
N4 0.047(4) 0.029(4) 0.066(5) 0.001(3) 0.015(3) 0.002(3)
N5 0.062(5) 0.044(5) 0.061(5) 0.024(4) 0.003(4) -0.004(4)
N6 0.063(4) 0.030(4) 0.053(5) 0.009(3) 0.009(4) 0.016(4)
N7 0.058(5) 0.033(4) 0.071(5) -0.001(4) 0.007(4) -0.002(4)
N8 0.043(4) 0.057(5) 0.057(4) 0.005(3) 0.004(4) -0.001(4)
N9 0.060(5) 0.034(4) 0.076(5) 0.002(4) 0.004(4) -0.002(4)
C1 0.060(6) 0.066(6) 0.068(6) 0.016(5) 0.010(5) 0.009(5)
C2 0.049(5) 0.047(5) 0.051(5) 0.002(4) 0.009(4) -0.008(5)
C3 0.043(5) 0.048(6) 0.047(5) -0.007(4) 0.002(4) -0.002(4)
C4 0.050(6) 0.047(5) 0.048(5) 0.003(4) 0.007(4) -0.005(4)
C5 0.074(6) 0.040(5) 0.069(6) 0.016(5) 0.014(5) 0.002(5)
C6 0.053(5) 0.049(6) 0.086(6) 0.001(5) 0.017(5) 0.005(5)
C7 0.040(5) 0.049(6) 0.050(5) 0.010(4) 0.010(4) -0.001(5)
C8 0.041(5) 0.044(6) 0.053(5) 0.008(4) -0.004(4) 0.003(5)
C9 0.072(6) 0.031(5) 0.054(5) 0.000(4) 0.006(5) 0.017(5)
C10 0.049(6) 0.054(6) 0.096(7) 0.014(5) -0.015(5) -0.014(5)
C11 0.068(6) 0.055(6) 0.076(7) -0.008(5) 0.021(5) 0.010(5)
C12 0.063(6) 0.027(5) 0.043(6) 0.008(4) 0.008(5) -0.005(4)
C13 0.099(7) 0.070(7) 0.051(6) -0.011(5) -0.021(6) 0.018(6)
C14 0.102(8) 0.087(8) 0.064(7) -0.026(6) -0.013(7) 0.005(7)
C15 0.073(6) 0.052(6) 0.079(6) -0.026(5) -0.002(5) 0.002(5)
C16 0.049(6) 0.084(7) 0.058(6) -0.008(5) 0.006(5) -0.015(5)
C17 0.043(5) 0.118(9) 0.063(6) 0.000(6) -0.002(5) 0.002(6)
C18 0.056(6) 0.138(9) 0.078(7) -0.004(7) 0.012(5) 0.000(6)
C19 0.081(7) 0.150(10) 0.071(7) -0.011(7) -0.024(6) 0.019(7)
C20 0.072(7) 0.079(8) 0.111(8) 0.007(6) -0.014(6) -0.001(6)
C21 0.061(6) 0.056(7) 0.075(6) -0.004(5) -0.015(5) -0.004(5)
C22 0.062(6) 0.041(6) 0.096(7) -0.002(5) -0.010(6) 0.015(5)
C23 0.111(8) 0.076(8) 0.164(11) -0.044(8) -0.078(8) 0.039(7)
C24 0.073(7) 0.079(8) 0.167(11) -0.004(7) 0.020(7) 0.021(6)
C25 0.102(8) 0.054(7) 0.106(8) 0.004(6) -0.023(6) 0.016(6)
O1 0.055(4) 0.106(5) 0.079(5) 0.014(4) 0.009(3) -0.020(4)
O2 0.083(5) 0.046(4) 0.114(5) -0.008(4) -0.030(4) 0.001(3)
O3 0.055(3) 0.046(3) 0.064(4) 0.001(3) 0.009(3) 0.022(3)
Cu2 0.0552(7) 0.0832(9) 0.0812(8) -0.0177(7) -0.0034(6) 0.0030(6)
N10 0.058(5) 0.059(5) 0.063(5) -0.007(4) 0.006(4) 0.001(4)
N11 0.037(5) 0.066(6) 0.090(6) -0.027(4) 0.005(4) 0.001(4)
N12 0.054(5) 0.064(6) 0.062(5) -0.012(4) 0.003(4) 0.010(5)
N13 0.051(5) 0.053(5) 0.076(5) 0.002(4) 0.011(5) 0.003(4)
N14 0.074(6) 0.054(5) 0.068(6) 0.008(4) 0.016(5) -0.011(4)
N15 0.099(4) 0.071(3) 0.078(3) -0.015(3) -0.012(3) 0.038(2)
N16 0.099(4) 0.071(3) 0.078(3) -0.015(3) -0.012(3) 0.038(2)
N17 0.065(6) 0.048(5) 0.094(6) -0.008(4) -0.016(4) 0.026(4)
N18 0.107(8) 0.131(8) 0.097(7) 0.018(6) 0.035(7) 0.018(7)
C26 0.052(5) 0.077(7) 0.071(6) -0.002(5) 0.009(5) 0.019(5)
C27 0.076(7) 0.033(6) 0.065(6) -0.008(4) 0.007(5) 0.014(5)
C28 0.042(6) 0.074(8) 0.071(6) -0.028(5) -0.012(5) 0.018(6)
C29 0.068(7) 0.048(6) 0.070(6) -0.015(5) 0.000(5) -0.006(6)
C30 0.053(6) 0.079(7) 0.067(6) -0.007(5) -0.002(5) 0.008(5)
C31 0.065(6) 0.086(7) 0.064(7) -0.020(5) -0.010(5) 0.011(5)
C32 0.064(7) 0.057(6) 0.059(7) -0.001(5) 0.010(6) 0.004(5)
C33 0.029(6) 0.095(8) 0.112(10) -0.015(7) -0.010(7) -0.033(5)
C34 0.077(8) 0.093(8) 0.074(8) -0.010(6) 0.019(6) -0.027(6)
C35 0.097(7) 0.069(7) 0.055(6) 0.001(5) -0.001(5) -0.017(6)
C36 0.067(6) 0.067(7) 0.078(7) -0.018(6) 0.009(5) 0.000(5)
C37 0.099(4) 0.071(3) 0.078(3) -0.015(3) -0.012(3) 0.038(2)
C38 0.099(4) 0.071(3) 0.078(3) -0.015(3) -0.012(3) 0.038(2)
C39 0.099(4) 0.071(3) 0.078(3) -0.015(3) -0.012(3) 0.038(2)
C40 0.108(8) 0.069(7) 0.124(9) 0.028(7) -0.009(7) 0.000(7)
C41 0.066(7) 0.050(7) 0.127(9) -0.036(6) 0.003(6) 0.007(6)
C42 0.061(7) 0.076(8) 0.234(15) -0.074(9) -0.074(9) 0.018(7)
C43 0.051(7) 0.134(11) 0.35(2) -0.124(13) -0.071(9) 0.022(7)
C44 0.033(6) 0.117(11) 0.38(2) -0.058(12) -0.054(9) 0.012(7)
C45 0.043(11) 0.108(17) 0.091(15) -0.029(13) 0.026(11) -0.036(11)
C46 0.150(13) 0.121(11) 0.080(9) -0.014(8) -0.022(9) 0.021(10)
C47 0.069(9) 0.084(10) 0.53(3) 0.100(15) -0.130(15) -0.040(8)
C48 0.149(9) 0.157(10) 0.439(19) 0.029(10) -0.108(11) -0.041(8)
C49 0.149(9) 0.157(10) 0.439(19) 0.029(10) -0.108(11) -0.041(8)
C50 0.149(9) 0.157(10) 0.439(19) 0.029(10) -0.108(11) -0.041(8)
O4 0.057(4) 0.058(4) 0.143(6) -0.033(4) -0.019(4) 0.008(3)
O5 0.103(6) 0.107(6) 0.130(7) 0.000(5) 0.005(5) 0.002(4)
O6 0.094(5) 0.144(7) 0.163(7) 0.020(6) -0.014(5) -0.023(5)
Cl1 0.0677(17) 0.0578(18) 0.099(2) 0.0140(15) 0.0250(16) 0.0108(14)
O7 0.101(5) 0.078(5) 0.099(5) 0.003(4) 0.044(4) -0.012(4)
O8 0.132(6) 0.079(5) 0.097(5) -0.015(4) 0.045(5) -0.027(4)
O9 0.083(4) 0.050(4) 0.144(6) 0.008(4) 0.017(4) -0.007(3)
O10 0.089(5) 0.179(8) 0.166(7) 0.087(6) 0.014(5) 0.048(5)
Cl2 0.0535(15) 0.0581(16) 0.0703(16) 0.0052(13) 0.0083(12) -0.0045(13)
O11 0.079(4) 0.046(4) 0.179(7) -0.005(4) -0.030(4) -0.001(3)
O12 0.066(4) 0.099(5) 0.114(5) 0.011(4) -0.008(4) 0.009(4)
O13 0.133(6) 0.126(6) 0.083(5) -0.028(4) 0.062(4) -0.079(5)
O14 0.082(4) 0.085(5) 0.071(4) -0.012(4) 0.002(3) -0.024(4)

loop_
_atom_type_symbol
_atom_type_description
_atom_type_scat_dispersion_real
_atom_type_scat_dispersion_imag
_atom_type_scat_source
C C 0.0033 0.0016 'International Tables Vol C Tables 4.2.6.8 and 6.1.1.4'
H H 0.0000 0.0000 'International Tables Vol C Tables 4.2.6.8 and 6.1.1.4'
N N 0.0061 0.0033 'International Tables Vol C Tables 4.2.6.8 and 6.1.1.4'
O O 0.0106 0.0060 'International Tables Vol C Tables 4.2.6.8 and 6.1.1.4'
Cl Cl 0.1484 0.1585 'International Tables Vol C Tables 4.2.6.8 and 6.1.1.4'
Cu Cu 0.3201 1.2651 'International Tables Vol C Tables 4.2.6.8 and 6.1.1.4'

loop_
_geom_angle_atom_site_label_1
_geom_angle_atom_site_label_2
_geom_angle_atom_site_label_3
_geom_angle
_geom_angle_publ_flag
O3 Cu1 N6 106.2(2) yes
O3 Cu1 N2 96.0(2) yes
N6 Cu1 N2 122.6(2) yes
O3 Cu1 N4 97.0(2) yes
N6 Cu1 N4 115.4(2) yes
N2 Cu1 N4 113.4(2) yes
O3 Cu1 N1 173.1(2) yes
N6 Cu1 N1 80.7(2) yes
N2 Cu1 N1 80.1(2) yes
N4 Cu1 N1 79.6(3) yes
C6 N1 C11 111.4(6) no
C6 N1 C1 108.9(6) no
C11 N1 C1 109.5(6) no
C6 N1 Cu1 109.2(4) no
C11 N1 Cu1 107.6(5) no
C1 N1 Cu1 110.2(4) no
C2 N2 C3 105.0(6) no
C2 N2 Cu1 116.4(5) no
C3 N2 Cu1 136.9(5) no
C2 N3 C4 107.4(6) no
C2 N3 C5 126.3(7) no
C4 N3 C5 126.2(7) no
C7 N4 C8 106.9(7) no
C7 N4 Cu1 115.1(5) no
C8 N4 Cu1 137.2(6) no
C7 N5 C9 106.0(6) no
C7 N5 C10 125.2(7) no
C9 N5 C10 128.8(7) no
C12 N6 C13 104.3(7) no
C12 N6 Cu1 115.4(6) no
C13 N6 Cu1 140.2(6) no
C12 N7 C14 105.6(7) no
C12 N7 C15 128.6(8) no
C14 N7 C15 125.5(8) no
C16 N8 C3 124.5(7) no
C16 N8 H8N 117.7 no
C3 N8 H8N 117.7 no
C8 N9 C21 122.8(7) no
C8 N9 H9N 118.6 no
C21 N9 H9N 118.6 no
N1 C1 C2 107.2(6) no
N1 C1 H1A 110.3 no
C2 C1 H1A 110.3 no
N1 C1 H1B 110.3 no
C2 C1 H1B 110.3 no
H1A C1 H1B 108.5 no
N3 C2 N2 112.3(7) no
N3 C2 C1 128.0(8) no
N2 C2 C1 119.5(7) no
N8 C3 C4 135.8(8) no
N8 C3 N2 115.1(7) no
C4 C3 N2 109.1(7) no
N3 C4 C3 106.1(7) no
N3 C4 H4 126.9 no
C3 C4 H4 126.9 no
N3 C5 H5A 109.5 no
N3 C5 H5B 109.5 no
H5A C5 H5B 109.5 no
N3 C5 H5C 109.5 no
H5A C5 H5C 109.5 no
H5B C5 H5C 109.5 no
N1 C6 C7 108.7(6) no
N1 C6 H6A 109.9 no
C7 C6 H6A 109.9 no
N1 C6 H6B 109.9 no
C7 C6 H6B 109.9 no
H6A C6 H6B 108.3 no
N4 C7 N5 110.7(7) no
N4 C7 C6 120.2(8) no
N5 C7 C6 128.8(7) no
C9 C8 N4 109.5(7) no
C9 C8 N9 135.1(8) no
N4 C8 N9 115.4(7) no
C8 C9 N5 106.8(7) no
C8 C9 H9 126.6 no
N5 C9 H9 126.6 no
N5 C10 H10A 109.5 no
N5 C10 H10B 109.5 no
H10A C10 H10B 109.5 no
N5 C10 H10C 109.5 no
H10A C10 H10C 109.5 no
H10B C10 H10C 109.5 no
N1 C11 C12 108.5(7) no
N1 C11 H11A 110.0 no
C12 C11 H11A 110.0 no
N1 C11 H11B 110.0 no
C12 C11 H11B 110.0 no
H11A C11 H11B 108.4 no
N6 C12 N7 112.9(7) no
N6 C12 C11 121.3(8) no
N7 C12 C11 125.5(8) no
C14 C13 N6 109.1(8) no
C14 C13 H13 125.5 no
N6 C13 H13 125.4 no
C13 C14 N7 108.0(8) no
C13 C14 H14 126.0 no
N7 C14 H14 126.0 no
N7 C15 H15A 109.5 no
N7 C15 H15B 109.5 no
H15A C15 H15B 109.5 no
N7 C15 H15C 109.5 no
H15A C15 H15C 109.5 no
H15B C15 H15C 109.5 no
O1 C16 N8 118.2(8) no
O1 C16 C17 125.4(8) no
N8 C16 C17 116.3(8) no
C20 C17 C18 109.2(8) no
C20 C17 C16 113.1(7) no
C18 C17 C16 109.1(8) no
C20 C17 C19 110.4(8) no
C18 C17 C19 110.7(8) no
C16 C17 C19 104.4(7) no
C17 C18 H18A 109.5 no
C17 C18 H18B 109.5 no
H18A C18 H18B 109.5 no
C17 C18 H18C 109.5 no
H18A C18 H18C 109.5 no
H18B C18 H18C 109.5 no
C17 C19 H19A 109.5 no
C17 C19 H19B 109.5 no
H19A C19 H19B 109.5 no
C17 C19 H19C 109.5 no
H19A C19 H19C 109.5 no
H19B C19 H19C 109.5 no
C17 C20 H20A 109.5 no
C17 C20 H20B 109.5 no
H20A C20 H20B 109.5 no
C17 C20 H20C 109.5 no
H20A C20 H20C 109.5 no
H20B C20 H20C 109.5 no
O2 C21 N9 118.9(8) no
O2 C21 C22 125.9(8) no
N9 C21 C22 115.2(8) no
C23 C22 C21 114.7(7) no
C23 C22 C25 112.0(8) no
C21 C22 C25 105.8(7) no
C23 C22 C24 110.6(8) no
C21 C22 C24 105.3(7) no
C25 C22 C24 108.0(7) no
C22 C23 H23A 109.5 no
C22 C23 H23B 109.5 no
H23A C23 H23B 109.5 no
C22 C23 H23C 109.5 no
H23A C23 H23C 109.5 no
H23B C23 H23C 109.5 no
C22 C24 H24A 109.5 no
C22 C24 H24B 109.5 no
H24A C24 H24B 109.5 no
C22 C24 H24C 109.5 no
H24A C24 H24C 109.5 no
H24B C24 H24C 109.5 no
C22 C25 H25A 109.5 no
C22 C25 H25B 109.5 no
H25A C25 H25B 109.5 no
C22 C25 H25C 109.5 no
H25A C25 H25C 109.5 no
H25B C25 H25C 109.5 no
Cu1 O3 H3O 112.3 no
O6 Cu2 N15 105.3(3) yes
O6 Cu2 N13 99.2(4) yes
N15 Cu2 N13 124.8(3) yes
O6 Cu2 N11 96.4(3) yes
N15 Cu2 N11 114.3(3) yes
N13 Cu2 N11 110.9(3) yes
O6 Cu2 N10 175.6(3) yes
N15 Cu2 N10 78.6(3) yes
N13 Cu2 N10 80.0(3) yes
N11 Cu2 N10 80.0(3) yes
C36 N10 C31 111.5(7) no
C36 N10 C26 111.8(7) no
C31 N10 C26 110.4(7) no
C36 N10 Cu2 107.2(5) no
C31 N10 Cu2 109.3(5) no
C26 N10 Cu2 106.4(5) no
C27 N11 C28 103.0(7) no
C27 N11 Cu2 115.2(6) no
C28 N11 Cu2 141.4(6) no
C27 N12 C29 106.1(7) no
C27 N12 C30 129.4(8) no
C29 N12 C30 124.4(7) no
C32 N13 C33 102.7(8) no
C32 N13 Cu2 115.2(7) no
C33 N13 Cu2 141.9(8) no
C32 N14 C34 106.5(8) no
C32 N14 C35 128.1(8) no
C34 N14 C35 125.2(8) no
C37 N15 C38 111.1(9) no
C37 N15 Cu2 115.4(7) no
C38 N15 Cu2 133.5(7) no
C37 N16 C39 105.3(10) no
C37 N16 C40 127.7(9) no
C39 N16 C40 127.0(9) no
C41 N17 C28 124.5(8) no
C41 N17 H17N 117.8 no
C28 N17 H17N 117.8 no
C33 N18 C46 127.7(11) no
C33 N18 H18N 116.2 no
C46 N18 H18N 116.2 no
C27 C26 N10 108.1(7) no
C27 C26 H26A 110.1 no
N10 C26 H26A 110.1 no
C27 C26 H26B 110.1 no
N10 C26 H26B 110.1 no
H26A C26 H26B 108.4 no
N11 C27 N12 114.2(8) no
N11 C27 C26 119.5(8) no
N12 C27 C26 126.2(9) no
C29 C28 N11 111.8(8) no
C29 C28 N17 132.0(10) no
N11 C28 N17 116.1(8) no
C28 C29 N12 104.8(8) no
C28 C29 H29 127.6 no
N12 C29 H29 127.6 no
N12 C30 H30A 109.5 no
N12 C30 H30B 109.5 no
H30A C30 H30B 109.5 no
N12 C30 H30C 109.5 no
H30A C30 H30C 109.5 no
H30B C30 H30C 109.5 no
N10 C31 C32 109.3(7) no
N10 C31 H31A 109.8 no
C32 C31 H31A 109.8 no
N10 C31 H31B 109.8 no
C32 C31 H31B 109.8 no
H31A C31 H31B 108.3 no
N13 C32 N14 113.3(8) no
N13 C32 C31 121.2(9) no
N14 C32 C31 125.4(9) no
N13 C33 N18 115.0(11) no
N13 C33 C34 113.5(8) no
N18 C33 C34 131.3(11) no
C33 C34 N14 103.9(8) no
C33 C34 H34 128.1 no
N14 C34 H34 128.1 no
N14 C35 H35A 109.5 no
N14 C35 H35B 109.5 no
H35A C35 H35B 109.5 no
N14 C35 H35C 109.5 no
H35A C35 H35C 109.5 no
H35B C35 H35C 109.5 no
C37 C36 N10 108.5(8) no
C37 C36 H36A 110.0 no
N10 C36 H36A 110.0 no
C37 C36 H36B 110.0 no
N10 C36 H36B 110.0 no
H36A C36 H36B 108.4 no
N16 C37 N15 112.2(10) no
N16 C37 C36 128.3(11) no
N15 C37 C36 119.5(10) no
N15 C38 C39 98.9(9) no
N15 C38 H38 130.5 no
C39 C38 H38 130.5 no
N16 C39 C38 112.5(9) no
N16 C39 H39 123.7 no
C38 C39 H39 123.7 no
N16 C40 H40A 109.5 no
N16 C40 H40B 109.5 no
H40A C40 H40B 109.5 no
N16 C40 H40C 109.5 no
H40A C40 H40C 109.5 no
H40B C40 H40C 109.5 no
O4 C41 N17 119.2(9) no
O4 C41 C42 120.9(10) no
N17 C41 C42 119.9(10) no
C43 C42 C44 113.4(11) no
C43 C42 C41 108.3(10) no
C44 C42 C41 110.7(10) no
C43 C42 C45 107.9(13) no
C44 C42 C45 109.0(12) no
C41 C42 C45 107.3(10) no
C42 C43 H43A 109.5 no
C42 C43 H43B 109.5 no
H43A C43 H43B 109.5 no
C42 C43 H43C 109.5 no
H43A C43 H43C 109.5 no
H43B C43 H43C 109.5 no
C42 C44 H44A 109.5 no
C42 C44 H44B 109.5 no
H44A C44 H44B 109.5 no
C42 C44 H44C 109.5 no
H44A C44 H44C 109.5 no
H44B C44 H44C 109.5 no
C42 C45 H45A 109.5 no
C42 C45 H45B 109.5 no
H45A C45 H45B 109.5 no
C42 C45 H45C 109.5 no
H45A C45 H45C 109.5 no
H45B C45 H45C 109.5 no
O5 C46 N18 116.2(12) no
O5 C46 C47 123.5(16) no
N18 C46 C47 120.1(14) no
C49 C47 C48 134(2) no
C49 C47 C46 111.5(12) no
C48 C47 C46 106.7(12) no
C49 C47 C50 98.4(14) no
C48 C47 C50 93.9(13) no
C46 C47 C50 106.7(18) no
C47 C48 H48A 109.4 no
C47 C48 H48B 109.5 no
H48A C48 H48B 109.5 no
C47 C48 H48C 109.5 no
H48A C48 H48C 109.5 no
H48B C48 H48C 109.5 no
C47 C49 H49A 109.4 no
C47 C49 H49B 109.6 no
H49A C49 H49B 109.5 no
C47 C49 H49C 109.4 no
H49A C49 H49C 109.5 no
H49B C49 H49C 109.5 no
C47 C50 H50A 109.5 no
C47 C50 H50B 109.5 no
H50A C50 H50B 109.5 no
C47 C50 H50C 109.4 no
H50A C50 H50C 109.5 no
H50B C50 H50C 109.5 no
Cu2 O6 H6O 109.5 no
O10 Cl1 O7 111.6(4) no
O10 Cl1 O9 110.0(5) no
O7 Cl1 O9 111.8(4) no
O10 Cl1 O8 109.6(5) no
O7 Cl1 O8 107.5(4) no
O9 Cl1 O8 106.2(4) no
O13 Cl2 O12 113.0(4) no
O13 Cl2 O11 112.7(4) no
O12 Cl2 O11 110.5(4) no
O13 Cl2 O14 106.9(4) no
O12 Cl2 O14 106.2(4) no
O11 Cl2 O14 107.1(4) no

loop_
_geom_bond_atom_site_label_1
_geom_bond_atom_site_label_2
_geom_bond_distance
_geom_bond_publ_flag
Cu1 O3 1.923(5) yes
Cu1 N6 1.985(6) yes
Cu1 N2 1.991(6) yes
Cu1 N4 2.032(6) yes
Cu1 N1 2.189(6) yes
N1 C6 1.462(9) no
N1 C11 1.477(9) no
N1 C1 1.481(9) no
N2 C2 1.332(8) no
N2 C3 1.379(8) no
N3 C2 1.326(8) no
N3 C4 1.372(8) no
N3 C5 1.468(8) no
N4 C7 1.318(8) no
N4 C8 1.356(9) no
N5 C7 1.362(9) no
N5 C9 1.381(8) no
N5 C10 1.460(8) no
N6 C12 1.311(8) no
N6 C13 1.375(9) no
N7 C12 1.323(9) no
N7 C14 1.355(10) no
N7 C15 1.464(9) no
N8 C16 1.354(9) no
N8 C3 1.375(9) no
N8 H8N 0.8800 no
N9 C8 1.399(9) no
N9 C21 1.412(10) no
N9 H9N 0.8800 no
C1 C2 1.511(10) no
C1 H1A 0.9900 no
C1 H1B 0.9900 no
C3 C4 1.376(9) no
C4 H4 0.9500 no
C5 H5A 0.9800 no
C5 H5B 0.9800 no
C5 H5C 0.9800 no
C6 C7 1.488(10) no
C6 H6A 0.9900 no
C6 H6B 0.9900 no
C8 C9 1.352(9) no
C9 H9 0.9500 no
C10 H10A 0.9800 no
C10 H10B 0.9800 no
C10 H10C 0.9800 no
C11 C12 1.494(10) no
C11 H11A 0.9900 no
C11 H11B 0.9900 no
C13 C14 1.327(11) no
C13 H13 0.9500 no
C14 H14 0.9500 no
C15 H15A 0.9800 no
C15 H15B 0.9800 no
C15 H15C 0.9800 no
C16 O1 1.248(9) no
C16 C17 1.531(11) no
C17 C20 1.518(12) no
C17 C18 1.520(10) no
C17 C19 1.546(11) no
C18 H18A 0.9800 no
C18 H18B 0.9800 no
C18 H18C 0.9800 no
C19 H19A 0.9800 no
C19 H19B 0.9800 no
C19 H19C 0.9800 no
C20 H20A 0.9800 no
C20 H20B 0.9800 no
C20 H20C 0.9800 no
C21 O2 1.211(9) no
C21 C22 1.525(11) no
C22 C23 1.480(11) no
C22 C25 1.541(11) no
C22 C24 1.546(11) no
C23 H23A 0.9800 no
C23 H23B 0.9800 no
C23 H23C 0.9800 no
C24 H24A 0.9800 no
C24 H24B 0.9800 no
C24 H24C 0.9800 no
C25 H25A 0.9800 no
C25 H25B 0.9800 no
C25 H25C 0.9800 no
O3 H3O 0.8237 no
Cu2 O6 1.954(7) yes
Cu2 N15 1.996(8) yes
Cu2 N13 2.002(7) yes
Cu2 N11 2.018(7) yes
Cu2 N10 2.166(6) yes
N10 C36 1.459(9) no
N10 C31 1.460(9) no
N10 C26 1.490(9) no
N11 C27 1.307(9) no
N11 C28 1.376(10) no
N12 C27 1.324(9) no
N12 C29 1.390(9) no
N12 C30 1.486(9) no
N13 C32 1.315(9) no
N13 C33 1.316(10) no
N14 C32 1.318(9) no
N14 C34 1.356(10) no
N14 C35 1.447(9) no
N15 C37 1.328(11) no
N15 C38 1.429(10) no
N16 C37 1.320(11) no
N16 C39 1.372(10) no
N16 C40 1.475(10) no
N17 C41 1.366(11) no
N17 C28 1.407(10) no
N17 H17N 0.8800 no
N18 C33 1.338(11) no
N18 C46 1.392(14) no
N18 H18N 0.8800 no
C26 C27 1.485(10) no
C26 H26A 0.9900 no
C26 H26B 0.9900 no
C28 C29 1.341(10) no
C29 H29 0.9500 no
C30 H30A 0.9800 no
C30 H30B 0.9800 no
C30 H30C 0.9800 no
C31 C32 1.476(10) no
C31 H31A 0.9900 no
C31 H31B 0.9900 no
C33 C34 1.347(11) no
C34 H34 0.9500 no
C35 H35A 0.9800 no
C35 H35B 0.9800 no
C35 H35C 0.9800 no
C36 C37 1.448(11) no
C36 H36A 0.9900 no
C36 H36B 0.9900 no
C38 C39 1.444(12) no
C38 H38 0.9500 no
C39 H39 0.9500 no
C40 H40A 0.9800 no
C40 H40B 0.9800 no
C40 H40C 0.9800 no
C41 O4 1.241(10) no
C41 C42 1.519(12) no
C42 C43 1.438(13) no
C42 C44 1.507(14) no
C42 C45 1.578(18) no
C43 H43A 0.9800 no
C43 H43B 0.9800 no
C43 H43C 0.9800 no
C44 H44A 0.9800 no
C44 H44B 0.9800 no
C44 H44C 0.9800 no
C45 H45A 0.9800 no
C45 H45B 0.9800 no
C45 H45C 0.9800 no
C46 O5 1.306(11) no
C46 C47 1.515(16) no
C47 C49 1.344(17) no
C47 C48 1.377(18) no
C47 C50 1.65(2) no
C48 H48A 0.9800 no
C48 H48B 0.9800 no
C48 H48C 0.9800 no
C49 H49A 0.9800 no
C49 H49B 0.9800 no
C49 H49C 0.9800 no
C50 H50A 0.9800 no
C50 H50B 0.9800 no
C50 H50C 0.9800 no
O6 H6O 0.8400 no
Cl1 O10 1.415(7) no
Cl1 O7 1.419(6) no
Cl1 O9 1.422(6) no
Cl1 O8 1.449(7) no
Cl2 O13 1.386(5) no
Cl2 O12 1.398(6) no
Cl2 O11 1.418(6) no
Cl2 O14 1.464(5) no

loop_
_geom_torsion_atom_site_label_1
_geom_torsion_atom_site_label_2
_geom_torsion_atom_site_label_3
_geom_torsion_atom_site_label_4
_geom_torsion
_geom_torsion_publ_flag
N6 Cu1 N1 C6 101.0(5) no
N2 Cu1 N1 C6 -133.3(5) no
N4 Cu1 N1 C6 -17.1(5) no
N6 Cu1 N1 C11 -19.9(5) no
N2 Cu1 N1 C11 105.7(5) no
N4 Cu1 N1 C11 -138.1(5) no
N6 Cu1 N1 C1 -139.3(5) no
N2 Cu1 N1 C1 -13.7(5) no
N4 Cu1 N1 C1 102.5(5) no
O3 Cu1 N2 C2 -176.2(5) no
N6 Cu1 N2 C2 70.2(6) no
N4 Cu1 N2 C2 -76.0(6) no
N1 Cu1 N2 C2 -1.9(5) no
O3 Cu1 N2 C3 20.9(7) no
N6 Cu1 N2 C3 -92.7(7) no
N4 Cu1 N2 C3 121.2(7) no
N1 Cu1 N2 C3 -164.8(7) no
O3 Cu1 N4 C7 176.0(5) no
N6 Cu1 N4 C7 -72.4(6) no
N2 Cu1 N4 C7 76.3(6) no
N1 Cu1 N4 C7 2.0(5) no
O3 Cu1 N4 C8 7.8(8) no
N6 Cu1 N4 C8 119.4(7) no
N2 Cu1 N4 C8 -91.8(8) no
N1 Cu1 N4 C8 -166.2(8) no
O3 Cu1 N6 C12 -171.9(5) no
N2 Cu1 N6 C12 -63.6(6) no
N4 Cu1 N6 C12 82.0(5) no
N1 Cu1 N6 C12 8.3(5) no
O3 Cu1 N6 C13 10.0(9) no
N2 Cu1 N6 C13 118.3(8) no
N4 Cu1 N6 C13 -96.2(9) no
N1 Cu1 N6 C13 -169.9(9) no
C6 N1 C1 C2 144.0(6) no
C11 N1 C1 C2 -94.0(7) no
Cu1 N1 C1 C2 24.2(7) no
C4 N3 C2 N2 -2.2(8) no
C5 N3 C2 N2 -179.5(6) no
C4 N3 C2 C1 172.6(7) no
C5 N3 C2 C1 -4.7(12) no
C3 N2 C2 N3 1.5(8) no
Cu1 N2 C2 N3 -166.5(5) no
C3 N2 C2 C1 -173.9(7) no
Cu1 N2 C2 C1 18.2(9) no
N1 C1 C2 N3 156.7(7) no
N1 C1 C2 N2 -28.7(10) no
C16 N8 C3 C4 0.3(13) no
C16 N8 C3 N2 -179.3(7) no
C2 N2 C3 N8 179.6(6) no
Cu1 N2 C3 N8 -16.3(10) no
C2 N2 C3 C4 -0.2(8) no
Cu1 N2 C3 C4 164.0(5) no
C2 N3 C4 C3 2.0(8) no
C5 N3 C4 C3 179.3(6) no
N8 C3 C4 N3 179.2(8) no
N2 C3 C4 N3 -1.1(8) no
C11 N1 C6 C7 145.9(7) no
C1 N1 C6 C7 -93.2(7) no
Cu1 N1 C6 C7 27.3(7) no
C8 N4 C7 N5 0.6(8) no
Cu1 N4 C7 N5 -171.0(4) no
C8 N4 C7 C6 -173.9(7) no
Cu1 N4 C7 C6 14.5(9) no
C9 N5 C7 N4 0.9(8) no
C10 N5 C7 N4 178.7(6) no
C9 N5 C7 C6 174.8(7) no
C10 N5 C7 C6 -7.3(12) no
N1 C6 C7 N4 -29.0(10) no
N1 C6 C7 N5 157.6(7) no
C7 N4 C8 C9 -2.0(8) no
Cu1 N4 C8 C9 166.8(5) no
C7 N4 C8 N9 177.3(6) no
Cu1 N4 C8 N9 -13.9(11) no
C21 N9 C8 C9 2.5(13) no
C21 N9 C8 N4 -176.5(7) no
N4 C8 C9 N5 2.5(8) no
N9 C8 C9 N5 -176.5(8) no
C7 N5 C9 C8 -2.1(8) no
C10 N5 C9 C8 -179.8(7) no
C6 N1 C11 C12 -93.1(7) no
C1 N1 C11 C12 146.4(6) no
Cu1 N1 C11 C12 26.5(7) no
C13 N6 C12 N7 -1.7(9) no
Cu1 N6 C12 N7 179.5(5) no
C13 N6 C12 C11 -175.3(7) no
Cu1 N6 C12 C11 5.9(9) no
C14 N7 C12 N6 2.7(9) no
C15 N7 C12 N6 176.9(7) no
C14 N7 C12 C11 176.0(7) no
C15 N7 C12 C11 -9.9(12) no
N1 C11 C12 N6 -23.4(10) no
N1 C11 C12 N7 163.9(7) no
C12 N6 C13 C14 0.0(10) no
Cu1 N6 C13 C14 178.3(6) no
N6 C13 C14 N7 1.6(11) no
C12 N7 C14 C13 -2.6(10) no
C15 N7 C14 C13 -176.9(7) no
C3 N8 C16 O1 3.2(12) no
C3 N8 C16 C17 -176.2(7) no
O1 C16 C17 C20 135.5(9) no
N8 C16 C17 C20 -45.0(10) no
O1 C16 C17 C18 13.6(13) no
N8 C16 C17 C18 -167.0(7) no
O1 C16 C17 C19 -104.5(10) no
N8 C16 C17 C19 74.9(10) no
C8 N9 C21 O2 -0.4(12) no
C8 N9 C21 C22 -179.7(7) no
O2 C21 C22 C23 149.1(10) no
N9 C21 C22 C23 -31.7(12) no
O2 C21 C22 C24 -89.2(11) no
N9 C21 C22 C24 90.0(9) no
O2 C21 C22 C25 25.1(13) no
N9 C21 C22 C25 -155.7(7) no
N15 Cu2 N10 C36 26.9(5) no
N13 Cu2 N10 C36 -102.0(5) no
N11 Cu2 N10 C36 144.5(5) no
N15 Cu2 N10 C31 148.2(6) no
N13 Cu2 N10 C31 19.2(5) no
N11 Cu2 N10 C31 -94.2(6) no
N15 Cu2 N10 C26 -93.3(5) no
N13 Cu2 N10 C26 137.8(5) no
N11 Cu2 N10 C26 24.3(5) no
O6 Cu2 N11 C27 173.1(6) no
N15 Cu2 N11 C27 63.0(7) no
N13 Cu2 N11 C27 -84.6(7) no
N10 Cu2 N11 C27 -9.3(6) no
O6 Cu2 N11 C28 -16.1(10) no
N15 Cu2 N11 C28 -126.1(9) no
N13 Cu2 N11 C28 86.3(10) no
N10 Cu2 N11 C28 161.5(10) no
O6 Cu2 N13 C33 -7.2(11) no
N15 Cu2 N13 C33 108.8(10) no
N11 Cu2 N13 C33 -107.7(10) no
N10 Cu2 N13 C33 176.9(11) no
O6 Cu2 N13 C32 165.3(6) no
N15 Cu2 N13 C32 -78.6(7) no
N11 Cu2 N13 C32 64.8(6) no
N10 Cu2 N13 C32 -10.6(6) no
O6 Cu2 N15 C37 168.1(6) no
N13 Cu2 N15 C37 55.1(7) no
N11 Cu2 N15 C37 -87.4(7) no
N10 Cu2 N15 C37 -13.9(6) no
O6 Cu2 N15 C38 -12.2(8) no
N13 Cu2 N15 C38 -125.3(7) no
N11 Cu2 N15 C38 92.3(8) no
N10 Cu2 N15 C38 165.8(8) no
C36 N10 C26 C27 -151.1(7) no
C31 N10 C26 C27 84.0(8) no
Cu2 N10 C26 C27 -33.8(7) no
C28 N11 C27 N12 -1.6(10) no
Cu2 N11 C27 N12 172.6(5) no
C28 N11 C27 C26 176.7(7) no
Cu2 N11 C27 C26 -9.2(10) no
C29 N12 C27 N11 0.6(9) no
C30 N12 C27 N11 -176.6(7) no
C29 N12 C27 C26 -177.5(8) no
C30 N12 C27 C26 5.2(13) no
N10 C26 C27 N11 30.6(10) no
N10 C26 C27 N12 -151.4(7) no
C27 N11 C28 C29 2.1(10) no
Cu2 N11 C28 C29 -169.4(7) no
C27 N11 C28 N17 -178.7(7) no
Cu2 N11 C28 N17 9.8(14) no
C41 N17 C28 C29 9.5(15) no
C41 N17 C28 N11 -169.6(8) no
N11 C28 C29 N12 -1.7(10) no
N17 C28 C29 N12 179.2(8) no
C27 N12 C29 C28 0.7(9) no
C30 N12 C29 C28 178.1(7) no
C36 N10 C31 C32 95.1(8) no
C26 N10 C31 C32 -139.7(7) no
Cu2 N10 C31 C32 -23.6(8) no
C33 N13 C32 N14 -2.6(10) no
Cu2 N13 C32 N14 -177.9(5) no
C33 N13 C32 C31 174.8(8) no
Cu2 N13 C32 C31 -0.5(10) no
C34 N14 C32 N13 3.0(10) no
C35 N14 C32 N13 178.6(7) no
C34 N14 C32 C31 -174.2(8) no
C35 N14 C32 C31 1.4(14) no
N10 C31 C32 N13 17.5(11) no
N10 C31 C32 N14 -165.5(8) no
C32 N13 C33 N18 -173.7(9) no
Cu2 N13 C33 N18 -0.6(16) no
C32 N13 C33 C34 1.1(11) no
Cu2 N13 C33 C34 174.2(7) no
C46 N18 C33 N13 167.7(10) no
C46 N18 C33 C34 -6(2) no
N13 C33 C34 N14 0.6(12) no
N18 C33 C34 N14 174.3(10) no
C32 N14 C34 C33 -2.1(10) no
C35 N14 C34 C33 -177.8(8) no
C31 N10 C36 C37 -153.8(7) no
C26 N10 C36 C37 82.1(9) no
Cu2 N10 C36 C37 -34.3(8) no
C39 N16 C37 N15 -1.9(10) no
C40 N16 C37 N15 178.9(7) no
C39 N16 C37 C36 -178.9(8) no
C40 N16 C37 C36 1.9(15) no
C38 N15 C37 N16 0.2(10) no
Cu2 N15 C37 N16 180.0(5) no
C38 N15 C37 C36 177.5(7) no
Cu2 N15 C37 C36 -2.7(11) no
N10 C36 C37 N16 -156.9(8) no
N10 C36 C37 N15 26.4(11) no
C37 N15 C38 C39 1.4(9) no
Cu2 N15 C38 C39 -178.3(6) no
C37 N16 C39 C38 2.9(10) no
C40 N16 C39 C38 -177.9(7) no
N15 C38 C39 N16 -2.6(9) no
C28 N17 C41 O4 0.8(14) no
C28 N17 C41 C42 -179.8(9) no
O4 C41 C42 C43 -54.4(16) no
N17 C41 C42 C43 126.2(11) no
O4 C41 C42 C44 -179.4(10) no
N17 C41 C42 C44 1.2(16) no
O4 C41 C42 C45 62.1(14) no
N17 C41 C42 C45 -117.3(12) no
C33 N18 C46 O5 -0.1(18) no
C33 N18 C46 C47 175.8(11) no
O5 C46 C47 C49 104(2) no
N18 C46 C47 C49 -72(2) no
O5 C46 C47 C48 -103(2) no
N18 C46 C47 C48 82(2) no
O5 C46 C47 C50 -3.1(17) no
N18 C46 C47 C50 -178.8(11) no
